data_4343435
loop_
_publ_author_name
'Lampland, Nicole L.'
'Zhu, Jing'
'Hovey, Megan'
'Jana, Barun'
'Ellern, Arkady'
'Sadow, Aaron D.'

_publ_section_title
;
 Piano-Stool Lutetium Amido and Imido Compounds Supported by a Constrained
 Bis(oxazoline)cyclopentadienyl Ligand.
;
_journal_issue 14
_journal_name_full 'Inorganic chemistry'
_journal_page_first 6938
_journal_page_last 6946
_journal_paper_doi 10.1021/acs.inorgchem.5b00927
_journal_volume 54
_journal_year 2015
_chemical_formula_sum 'C35 H45 Lu N2 O2'
_chemical_formula_weight 700.70
_space_group_crystal_system monoclinic
_space_group_IT_number 14
_space_group_name_Hall '-P 2ybc'
_space_group_name_H-M_alt 'P 1 21/c 1'
_symmetry_space_group_name_Hall '-P 2ybc'
_symmetry_space_group_name_H-M 'P 1 21/c 1'
_atom_sites_solution_hydrogens geom
_audit_creation_method SHELXL-2014/6
_cell_angle_alpha 90
_cell_angle_beta 98.129(2)
_cell_angle_gamma 90
_cell_formula_units_Z 4
_cell_length_a 9.0519(14)
_cell_length_b 25.534(4)
_cell_length_c 13.824(2)
_cell_measurement_reflns_used 9510
_cell_measurement_temperature 173(2)
_cell_measurement_theta_max 28.02
_cell_measurement_theta_min 2.18
_cell_volume 3163.1(8)
_computing_cell_refinement 'Bruker SAINT'
_computing_data_collection 'Bruker APEX2'
_computing_data_reduction 'Bruker SAINT'
_computing_molecular_graphics 'Bruker SHELXTL'
_computing_publication_material 'Bruker SHELXTL'
_computing_structure_refinement 'SHELXL-2014/6 (Sheldrick, 2014)'
_computing_structure_solution 'SHELXS-97 (Sheldrick, 2008)'
_diffrn_ambient_temperature 173(2)
_diffrn_measured_fraction_theta_full 1.000
_diffrn_measured_fraction_theta_max 0.998
_diffrn_measurement_device_type 'Bruker APEX-II CCD'
_diffrn_measurement_method '\f and \w scans'
_diffrn_radiation_type MoK\a
_diffrn_radiation_wavelength 0.71073
_diffrn_reflns_av_R_equivalents 0.0368
_diffrn_reflns_av_unetI/netI 0.0329
_diffrn_reflns_laue_measured_fraction_full 1.000
_diffrn_reflns_laue_measured_fraction_max 0.998
_diffrn_reflns_limit_h_max 12
_diffrn_reflns_limit_h_min -12
_diffrn_reflns_limit_k_max 34
_diffrn_reflns_limit_k_min -34
_diffrn_reflns_limit_l_max 18
_diffrn_reflns_limit_l_min -18
_diffrn_reflns_number 33999
_diffrn_reflns_point_group_measured_fraction_full 1.000
_diffrn_reflns_point_group_measured_fraction_max 0.998
_diffrn_reflns_theta_full 25.000
_diffrn_reflns_theta_max 28.868
_diffrn_reflns_theta_min 1.595
_exptl_absorpt_coefficient_mu 3.153
_exptl_absorpt_correction_T_max 0.74
_exptl_absorpt_correction_T_min 0.63
_exptl_absorpt_correction_type multi-scan
_exptl_absorpt_process_details 'BRUKER SADABS'
_exptl_crystal_colour yellow
_exptl_crystal_density_diffrn 1.471
_exptl_crystal_description block
_exptl_crystal_F_000 1424
_exptl_crystal_size_max 0.210
_exptl_crystal_size_mid 0.170
_exptl_crystal_size_min 0.130
_refine_diff_density_max 0.660
_refine_diff_density_min -0.596
_refine_diff_density_rms 0.092
_refine_ls_extinction_method none
_refine_ls_goodness_of_fit_ref 1.026
_refine_ls_hydrogen_treatment constr
_refine_ls_matrix_type full
_refine_ls_number_parameters 370
_refine_ls_number_reflns 8282
_refine_ls_number_restraints 0
_refine_ls_restrained_S_all 1.026
_refine_ls_R_factor_all 0.0367
_refine_ls_R_factor_gt 0.0255
_refine_ls_shift/su_max 0.003
_refine_ls_shift/su_mean 0.000
_refine_ls_structure_factor_coef Fsqd
_refine_ls_weighting_details 'w=1/[\s^2^(Fo^2^)+(0.0225P)^2^+1.7094P] where P=(Fo^2^+2Fc^2^)/3'
_refine_ls_weighting_scheme calc
_refine_ls_wR_factor_gt 0.0521
_refine_ls_wR_factor_ref 0.0559
_reflns_Friedel_coverage 0.000
_reflns_number_gt 6754
_reflns_number_total 8282
_reflns_threshold_expression 'I > 2\s(I)'
_cod_data_source_file ic5b00927_si_002.cif
_cod_data_source_block BoMCpLuBn2
_cod_depositor_comments 'Adding full bibliography for 4343435--4343437.cif.'
_cod_original_cell_volume 3163.2(8)
_cod_database_code 4343435
_shelx_space_group_comment
; 
The symmetry employed for this shelxl refinement is uniquely defined 
by the following loop, which should always be used as a source of 
symmetry information in preference to the above space-group names. 
They are only intended as comments. 
;
_shelx_estimated_absorpt_t_min 0.557
_shelx_estimated_absorpt_t_max 0.685
_shelxl_version_number 2014/6

loop_
_space_group_symop_operation_xyz
'x, y, z'
'-x, y+1/2, -z+1/2'
'-x, -y, -z'
'x, -y-1/2, z-1/2'

loop_
_atom_site_label
_atom_site_type_symbol
_atom_site_fract_x
_atom_site_fract_y
_atom_site_fract_z
_atom_site_U_iso_or_equiv
_atom_site_adp_type
_atom_site_occupancy
_atom_site_site_symmetry_order
_atom_site_calc_flag
_atom_site_refinement_flags_posn
_atom_site_refinement_flags_adp
Lu1 Lu 0.70192(2) 0.37667(2) 0.85678(2) 0.01933(4) Uani 1 1 d . .
C1 C 0.5735(3) 0.47702(10) 0.69706(18) 0.0204(5) Uani 1 1 d . .
C2 C 0.8267(5) 0.31974(19) 0.6230(3) 0.0742(14) Uani 1 1 d . .
H2A H 0.9065 0.3460 0.6293 0.111 Uiso 1 1 calc R U
H2B H 0.8367 0.2966 0.5677 0.111 Uiso 1 1 calc R U
H2C H 0.8339 0.2990 0.6831 0.111 Uiso 1 1 calc R U
C3 C 0.6789(3) 0.34660(11) 0.60588(19) 0.0294(6) Uani 1 1 d . .
C4 C 0.5504(6) 0.30731(14) 0.6034(3) 0.0698(14) Uani 1 1 d . .
H4A H 0.5546 0.2823 0.5500 0.105 Uiso 1 1 calc R U
H4B H 0.4550 0.3261 0.5929 0.105 Uiso 1 1 calc R U
H4C H 0.5595 0.2884 0.6656 0.105 Uiso 1 1 calc R U
C5 C 0.6549(4) 0.38087(12) 0.5151(2) 0.0413(8) Uani 1 1 d . .
H5A H 0.7512 0.3905 0.4939 0.050 Uiso 1 1 calc R U
H5B H 0.5921 0.3628 0.4607 0.050 Uiso 1 1 calc R U
C6 C 0.6074(3) 0.42745(10) 0.64435(18) 0.0218(5) Uani 1 1 d . .
C7 C 0.8509(4) 0.57987(13) 0.5148(2) 0.0450(8) Uani 1 1 d . .
H7A H 0.8974 0.5548 0.4747 0.067 Uiso 1 1 calc R U
H7B H 0.8979 0.6143 0.5113 0.067 Uiso 1 1 calc R U
H7C H 0.7442 0.5826 0.4905 0.067 Uiso 1 1 calc R U
C8 C 0.8719(3) 0.56102(11) 0.6214(2) 0.0295(6) Uani 1 1 d . .
C9 C 1.0354(4) 0.55450(13) 0.6600(3) 0.0468(9) Uani 1 1 d . .
H9A H 1.0461 0.5422 0.7278 0.070 Uiso 1 1 calc R U
H9B H 1.0864 0.5882 0.6574 0.070 Uiso 1 1 calc R U
H9C H 1.0798 0.5288 0.6199 0.070 Uiso 1 1 calc R U
C10 C 0.7886(4) 0.59702(11) 0.6845(2) 0.0393(8) Uani 1 1 d . .
H10A H 0.8552 0.6081 0.7440 0.047 Uiso 1 1 calc R U
H10B H 0.7513 0.6286 0.6474 0.047 Uiso 1 1 calc R U
C11 C 0.6882(3) 0.51704(10) 0.67576(18) 0.0223(5) Uani 1 1 d . .
C12 C 0.4192(3) 0.49991(11) 0.6534(2) 0.0299(6) Uani 1 1 d . .
H12A H 0.4204 0.5091 0.5847 0.045 Uiso 1 1 calc R U
H12B H 0.3986 0.5313 0.6901 0.045 Uiso 1 1 calc R U
H12C H 0.3413 0.4737 0.6580 0.045 Uiso 1 1 calc R U
C13 C 0.5800(3) 0.46445(9) 0.80607(18) 0.0193(5) Uani 1 1 d . .
C14 C 0.4690(3) 0.43421(10) 0.84584(19) 0.0215(5) Uani 1 1 d . .
C15 C 0.3294(3) 0.40896(11) 0.7930(2) 0.0292(6) Uani 1 1 d . .
H15A H 0.2991 0.3800 0.8325 0.044 Uiso 1 1 calc R U
H15B H 0.3494 0.3955 0.7298 0.044 Uiso 1 1 calc R U
H15C H 0.2492 0.4350 0.7826 0.044 Uiso 1 1 calc R U
C16 C 0.5158(3) 0.42860(10) 0.94742(18) 0.0222(5) Uani 1 1 d . .
C17 C 0.4285(3) 0.40438(11) 1.0207(2) 0.0313(6) Uani 1 1 d . .
H17A H 0.3272 0.3964 0.9891 0.047 Uiso 1 1 calc R U
H17B H 0.4238 0.4289 1.0747 0.047 Uiso 1 1 calc R U
H17C H 0.4777 0.3720 1.0462 0.047 Uiso 1 1 calc R U
C18 C 0.6559(3) 0.45405(10) 0.97064(19) 0.0233(5) Uani 1 1 d . .
C19 C 0.7401(3) 0.46016(11) 1.07215(19) 0.0317(6) Uani 1 1 d . .
H19A H 0.6719 0.4546 1.1203 0.047 Uiso 1 1 calc R U
H19B H 0.7821 0.4955 1.0798 0.047 Uiso 1 1 calc R U
H19C H 0.8209 0.4344 1.0823 0.047 Uiso 1 1 calc R U
C20 C 0.6963(3) 0.47605(10) 0.88369(18) 0.0211(5) Uani 1 1 d . .
C21 C 0.8379(3) 0.50705(11) 0.8814(2) 0.0283(6) Uani 1 1 d . .
H21A H 0.8848 0.4962 0.8249 0.042 Uiso 1 1 calc R U
H21B H 0.9068 0.5006 0.9415 0.042 Uiso 1 1 calc R U
H21C H 0.8140 0.5445 0.8762 0.042 Uiso 1 1 calc R U
C22 C 0.5997(4) 0.30203(11) 0.9243(2) 0.0338(7) Uani 1 1 d . .
H22A H 0.6478 0.2973 0.9927 0.041 Uiso 1 1 calc R U
H22B H 0.4917 0.3076 0.9251 0.041 Uiso 1 1 calc R U
C23 C 0.6218(3) 0.25452(10) 0.86792(19) 0.0273(6) Uani 1 1 d . .
C24 C 0.7639(4) 0.23416(12) 0.8643(2) 0.0370(7) Uani 1 1 d . .
H24 H 0.8472 0.2496 0.9035 0.044 Uiso 1 1 calc R U
C25 C 0.7865(4) 0.19224(13) 0.8053(3) 0.0491(9) Uani 1 1 d . .
H25 H 0.8852 0.1802 0.8030 0.059 Uiso 1 1 calc R U
C26 C 0.6690(5) 0.16763(14) 0.7499(3) 0.0511(9) Uani 1 1 d . .
H26 H 0.6855 0.1384 0.7102 0.061 Uiso 1 1 calc R U
C27 C 0.5255(4) 0.18626(12) 0.7529(2) 0.0423(8) Uani 1 1 d . .
H27 H 0.4428 0.1697 0.7150 0.051 Uiso 1 1 calc R U
C28 C 0.5027(4) 0.22870(11) 0.8105(2) 0.0333(7) Uani 1 1 d . .
H28 H 0.4038 0.2409 0.8115 0.040 Uiso 1 1 calc R U
C29 C 0.9648(3) 0.37745(12) 0.9052(3) 0.0393(7) Uani 1 1 d . .
H29A H 1.0117 0.3805 0.8450 0.047 Uiso 1 1 calc R U
H29B H 0.9891 0.4100 0.9431 0.047 Uiso 1 1 calc R U
C30 C 1.0398(3) 0.33376(12) 0.9630(2) 0.0343(7) Uani 1 1 d . .
C31 C 1.0285(4) 0.32832(14) 1.0628(3) 0.0456(8) Uani 1 1 d . .
H31 H 0.9756 0.3541 1.0937 0.055 Uiso 1 1 calc R U
C32 C 1.0918(4) 0.28672(16) 1.1172(3) 0.0557(10) Uani 1 1 d . .
H32 H 1.0810 0.2842 1.1844 0.067 Uiso 1 1 calc R U
C33 C 1.1701(4) 0.24897(15) 1.0758(3) 0.0573(10) Uani 1 1 d . .
H33 H 1.2140 0.2206 1.1140 0.069 Uiso 1 1 calc R U
C34 C 1.1844(4) 0.25260(14) 0.9789(3) 0.0527(10) Uani 1 1 d . .
H34 H 1.2388 0.2266 0.9496 0.063 Uiso 1 1 calc R U
C35 C 1.1195(3) 0.29430(13) 0.9227(3) 0.0431(8) Uani 1 1 d . .
H35 H 1.1298 0.2959 0.8553 0.052 Uiso 1 1 calc R U
N1 N 0.6636(2) 0.38575(8) 0.68588(15) 0.0216(5) Uani 1 1 d . .
N2 N 0.7951(3) 0.50975(9) 0.62716(16) 0.0271(5) Uani 1 1 d . .
O1 O 0.5785(2) 0.42733(7) 0.54667(13) 0.0297(4) Uani 1 1 d . .
O2 O 0.6658(2) 0.56619(7) 0.70994(14) 0.0307(4) Uani 1 1 d . .

loop_
_atom_site_aniso_label
_atom_site_aniso_U_11
_atom_site_aniso_U_22
_atom_site_aniso_U_33
_atom_site_aniso_U_23
_atom_site_aniso_U_13
_atom_site_aniso_U_12
Lu1 0.02170(6) 0.01830(6) 0.01793(5) 0.00032(4) 0.00254(4) 0.00085(5)
C1 0.0215(13) 0.0212(12) 0.0181(12) 0.0007(10) 0.0008(10) -0.0004(10)
C2 0.083(3) 0.095(3) 0.044(2) -0.014(2) 0.006(2) 0.048(3)
C3 0.0442(18) 0.0254(14) 0.0204(13) -0.0042(11) 0.0106(12) 0.0024(12)
C4 0.134(4) 0.041(2) 0.042(2) -0.0177(17) 0.036(2) -0.041(2)
C5 0.066(2) 0.0338(17) 0.0249(15) -0.0039(13) 0.0102(15) 0.0019(16)
C6 0.0236(13) 0.0228(13) 0.0188(12) -0.0006(10) 0.0024(10) -0.0066(10)
C7 0.058(2) 0.0436(19) 0.0339(17) 0.0040(15) 0.0082(16) -0.0146(16)
C8 0.0368(17) 0.0224(14) 0.0299(15) 0.0012(11) 0.0071(12) -0.0093(12)
C9 0.0393(19) 0.0417(19) 0.057(2) 0.0003(16) -0.0022(16) -0.0130(15)
C10 0.055(2) 0.0212(15) 0.0435(18) -0.0020(13) 0.0140(16) -0.0121(14)
C11 0.0306(15) 0.0155(12) 0.0197(12) 0.0009(10) -0.0007(11) 0.0003(10)
C12 0.0270(15) 0.0341(16) 0.0266(14) 0.0063(12) -0.0030(12) 0.0015(12)
C13 0.0214(13) 0.0171(12) 0.0190(12) -0.0015(9) 0.0016(10) 0.0015(10)
C14 0.0213(13) 0.0184(12) 0.0252(13) -0.0009(10) 0.0045(10) 0.0022(10)
C15 0.0250(15) 0.0310(15) 0.0315(15) 0.0021(12) 0.0036(12) -0.0034(12)
C16 0.0275(14) 0.0187(12) 0.0213(13) -0.0004(10) 0.0068(11) 0.0027(10)
C17 0.0385(17) 0.0296(15) 0.0284(15) 0.0014(12) 0.0138(13) 0.0000(13)
C18 0.0289(14) 0.0182(12) 0.0228(13) -0.0024(10) 0.0038(11) 0.0019(10)
C19 0.0415(18) 0.0327(16) 0.0198(13) -0.0010(11) 0.0012(12) 0.0033(13)
C20 0.0232(13) 0.0171(12) 0.0225(12) -0.0020(10) 0.0014(10) -0.0021(10)
C21 0.0302(15) 0.0261(14) 0.0262(14) 0.0028(11) -0.0035(12) -0.0047(12)
C22 0.0460(19) 0.0242(14) 0.0332(16) 0.0003(12) 0.0126(14) -0.0025(13)
C23 0.0382(17) 0.0208(13) 0.0245(14) 0.0079(11) 0.0101(12) -0.0020(12)
C24 0.0361(17) 0.0287(16) 0.0465(19) 0.0040(14) 0.0068(14) -0.0033(13)
C25 0.045(2) 0.0369(19) 0.070(3) 0.0037(17) 0.0248(19) 0.0070(16)
C26 0.076(3) 0.0354(19) 0.046(2) -0.0099(16) 0.0236(19) 0.0001(18)
C27 0.061(2) 0.0343(18) 0.0313(17) -0.0038(13) 0.0051(15) -0.0148(16)
C28 0.0365(17) 0.0310(15) 0.0332(16) 0.0041(13) 0.0079(13) -0.0061(13)
C29 0.0225(14) 0.0409(18) 0.053(2) -0.0009(16) -0.0009(13) 0.0015(13)
C30 0.0167(14) 0.0321(16) 0.0525(19) -0.0060(14) -0.0005(13) -0.0032(12)
C31 0.0378(19) 0.045(2) 0.050(2) -0.0106(16) -0.0060(16) 0.0082(15)
C32 0.049(2) 0.065(3) 0.051(2) 0.0044(19) -0.0026(18) 0.0102(19)
C33 0.041(2) 0.049(2) 0.081(3) 0.015(2) 0.005(2) 0.0091(17)
C34 0.0348(19) 0.0373(19) 0.088(3) -0.0052(19) 0.0162(19) 0.0073(15)
C35 0.0282(17) 0.0445(19) 0.059(2) -0.0072(17) 0.0131(15) -0.0027(14)
N1 0.0279(12) 0.0173(11) 0.0202(10) -0.0013(8) 0.0056(9) -0.0021(8)
N2 0.0320(13) 0.0211(11) 0.0285(12) -0.0015(9) 0.0052(10) -0.0071(10)
O1 0.0475(13) 0.0235(10) 0.0172(9) -0.0003(7) 0.0013(8) -0.0023(9)
O2 0.0406(12) 0.0180(9) 0.0352(11) -0.0033(8) 0.0110(9) -0.0015(8)

loop_
_atom_type_symbol
_atom_type_description
_atom_type_scat_dispersion_real
_atom_type_scat_dispersion_imag
_atom_type_scat_source
C C 0.0033 0.0016 'International Tables Vol C Tables 4.2.6.8 and 6.1.1.4'
H H 0.0000 0.0000 'International Tables Vol C Tables 4.2.6.8 and 6.1.1.4'
O O 0.0106 0.0060 'International Tables Vol C Tables 4.2.6.8 and 6.1.1.4'
Lu Lu -0.4720 5.8584 'International Tables Vol C Tables 4.2.6.8 and 6.1.1.4'
N N 0.0061 0.0033 'International Tables Vol C Tables 4.2.6.8 and 6.1.1.4'

loop_
_geom_angle_atom_site_label_1
_geom_angle_atom_site_label_2
_geom_angle_atom_site_label_3
_geom_angle
N1 Lu1 C22 117.75(9)
N1 Lu1 C29 106.36(10)
C22 Lu1 C29 109.07(11)
N1 Lu1 C13 68.93(7)
C22 Lu1 C13 129.60(10)
C29 Lu1 C13 116.52(10)
N1 Lu1 C14 83.13(8)
C22 Lu1 C14 96.96(10)
C29 Lu1 C14 142.69(10)
C13 Lu1 C14 32.66(8)
N1 Lu1 C20 92.58(7)
C22 Lu1 C20 136.22(9)
C29 Lu1 C20 89.46(10)
C13 Lu1 C20 32.31(8)
C14 Lu1 C20 53.64(8)
N1 Lu1 C18 121.38(8)
C22 Lu1 C18 105.56(9)
C29 Lu1 C18 93.62(10)
C13 Lu1 C18 52.98(8)
C14 Lu1 C18 52.89(8)
C20 Lu1 C18 31.94(8)
N1 Lu1 C16 114.85(8)
C22 Lu1 C16 84.53(9)
C29 Lu1 C16 123.39(10)
C13 Lu1 C16 53.14(8)
C14 Lu1 C16 31.85(8)
C20 Lu1 C16 53.01(8)
C18 Lu1 C16 31.72(8)
C6 C1 C11 106.2(2)
C6 C1 C13 108.4(2)
C11 C1 C13 113.6(2)
C6 C1 C12 111.1(2)
C11 C1 C12 105.9(2)
C13 C1 C12 111.5(2)
C3 C2 H2A 109.5
C3 C2 H2B 109.5
H2A C2 H2B 109.5
C3 C2 H2C 109.5
H2A C2 H2C 109.5
H2B C2 H2C 109.5
C2 C3 N1 111.2(3)
C2 C3 C5 114.6(3)
N1 C3 C5 101.9(2)
C2 C3 C4 111.3(3)
N1 C3 C4 107.6(2)
C5 C3 C4 109.8(3)
C3 C4 H4A 109.5
C3 C4 H4B 109.5
H4A C4 H4B 109.5
C3 C4 H4C 109.5
H4A C4 H4C 109.5
H4B C4 H4C 109.5
O1 C5 C3 103.8(2)
O1 C5 H5A 111.0
C3 C5 H5A 111.0
O1 C5 H5B 111.0
C3 C5 H5B 111.0
H5A C5 H5B 109.0
N1 C6 O1 117.3(2)
N1 C6 C1 125.0(2)
O1 C6 C1 117.6(2)
C8 C7 H7A 109.5
C8 C7 H7B 109.5
H7A C7 H7B 109.5
C8 C7 H7C 109.5
H7A C7 H7C 109.5
H7B C7 H7C 109.5
N2 C8 C9 109.0(2)
N2 C8 C7 109.4(2)
C9 C8 C7 110.9(3)
N2 C8 C10 103.0(2)
C9 C8 C10 113.6(3)
C7 C8 C10 110.7(3)
C8 C9 H9A 109.5
C8 C9 H9B 109.5
H9A C9 H9B 109.5
C8 C9 H9C 109.5
H9A C9 H9C 109.5
H9B C9 H9C 109.5
O2 C10 C8 105.6(2)
O2 C10 H10A 110.6
C8 C10 H10A 110.6
O2 C10 H10B 110.6
C8 C10 H10B 110.6
H10A C10 H10B 108.8
N2 C11 O2 118.7(2)
N2 C11 C1 126.8(2)
O2 C11 C1 114.4(2)
C1 C12 H12A 109.5
C1 C12 H12B 109.5
H12A C12 H12B 109.5
C1 C12 H12C 109.5
H12A C12 H12C 109.5
H12B C12 H12C 109.5
C20 C13 C14 107.8(2)
C20 C13 C1 128.2(2)
C14 C13 C1 123.9(2)
C20 C13 Lu1 74.39(14)
C14 C13 Lu1 73.82(14)
C1 C13 Lu1 114.12(15)
C16 C14 C13 107.9(2)
C16 C14 C15 123.3(2)
C13 C14 C15 128.8(2)
C16 C14 Lu1 75.79(15)
C13 C14 Lu1 73.52(14)
C15 C14 Lu1 114.18(17)
C14 C15 H15A 109.5
C14 C15 H15B 109.5
H15A C15 H15B 109.5
C14 C15 H15C 109.5
H15A C15 H15C 109.5
H15B C15 H15C 109.5
C14 C16 C18 108.1(2)
C14 C16 C17 126.7(2)
C18 C16 C17 125.0(2)
C14 C16 Lu1 72.36(14)
C18 C16 Lu1 73.99(14)
C17 C16 Lu1 123.58(17)
C16 C17 H17A 109.5
C16 C17 H17B 109.5
H17A C17 H17B 109.5
C16 C17 H17C 109.5
H17A C17 H17C 109.5
H17B C17 H17C 109.5
C16 C18 C20 108.5(2)
C16 C18 C19 125.1(2)
C20 C18 C19 126.2(2)
C16 C18 Lu1 74.30(14)
C20 C18 Lu1 72.87(14)
C19 C18 Lu1 122.67(18)
C18 C19 H19A 109.5
C18 C19 H19B 109.5
H19A C19 H19B 109.5
C18 C19 H19C 109.5
H19A C19 H19C 109.5
H19B C19 H19C 109.5
C18 C20 C13 107.7(2)
C18 C20 C21 123.1(2)
C13 C20 C21 129.2(2)
C18 C20 Lu1 75.19(14)
C13 C20 Lu1 73.31(14)
C21 C20 Lu1 118.72(17)
C20 C21 H21A 109.5
C20 C21 H21B 109.5
H21A C21 H21B 109.5
C20 C21 H21C 109.5
H21A C21 H21C 109.5
H21B C21 H21C 109.5
C23 C22 Lu1 111.41(18)
C23 C22 H22A 109.3
Lu1 C22 H22A 109.3
C23 C22 H22B 109.3
Lu1 C22 H22B 109.3
H22A C22 H22B 108.0
C24 C23 C28 116.2(3)
C24 C23 C22 121.4(3)
C28 C23 C22 122.3(3)
C25 C24 C23 121.7(3)
C25 C24 H24 119.1
C23 C24 H24 119.1
C26 C25 C24 121.2(3)
C26 C25 H25 119.4
C24 C25 H25 119.4
C25 C26 C27 118.7(3)
C25 C26 H26 120.6
C27 C26 H26 120.6
C28 C27 C26 120.3(3)
C28 C27 H27 119.9
C26 C27 H27 119.9
C27 C28 C23 121.9(3)
C27 C28 H28 119.0
C23 C28 H28 119.0
C30 C29 Lu1 120.7(2)
C30 C29 H29A 107.2
Lu1 C29 H29A 107.2
C30 C29 H29B 107.2
Lu1 C29 H29B 107.2
H29A C29 H29B 106.8
C35 C30 C31 115.7(3)
C35 C30 C29 123.3(3)
C31 C30 C29 120.9(3)
C32 C31 C30 122.0(3)
C32 C31 H31 119.0
C30 C31 H31 119.0
C33 C32 C31 121.0(4)
C33 C32 H32 119.5
C31 C32 H32 119.5
C34 C33 C32 119.2(4)
C34 C33 H33 120.4
C32 C33 H33 120.4
C33 C34 C35 120.4(3)
C33 C34 H34 119.8
C35 C34 H34 119.8
C34 C35 C30 121.7(3)
C34 C35 H35 119.1
C30 C35 H35 119.1
C6 N1 C3 107.1(2)
C6 N1 Lu1 121.72(17)
C3 N1 Lu1 130.87(16)
C11 N2 C8 107.3(2)
C6 O1 C5 105.5(2)
C11 O2 C10 105.1(2)

loop_
_geom_bond_atom_site_label_1
_geom_bond_atom_site_label_2
_geom_bond_distance
Lu1 N1 2.350(2)
Lu1 C22 2.367(3)
Lu1 C29 2.379(3)
Lu1 C13 2.552(2)
Lu1 C14 2.556(3)
Lu1 C20 2.566(2)
Lu1 C18 2.596(2)
Lu1 C16 2.600(3)
C1 C6 1.514(4)
C1 C11 1.515(4)
C1 C13 1.534(3)
C1 C12 1.555(4)
C2 C3 1.492(5)
C2 H2A 0.9800
C2 H2B 0.9800
C2 H2C 0.9800
C3 N1 1.512(3)
C3 C5 1.520(4)
C3 C4 1.533(5)
C4 H4A 0.9800
C4 H4B 0.9800
C4 H4C 0.9800
C5 O1 1.470(3)
C5 H5A 0.9900
C5 H5B 0.9900
C6 N1 1.280(3)
C6 O1 1.339(3)
C7 C8 1.536(4)
C7 H7A 0.9800
C7 H7B 0.9800
C7 H7C 0.9800
C8 N2 1.490(3)
C8 C9 1.509(4)
C8 C10 1.537(4)
C9 H9A 0.9800
C9 H9B 0.9800
C9 H9C 0.9800
C10 O2 1.445(3)
C10 H10A 0.9900
C10 H10B 0.9900
C11 N2 1.267(3)
C11 O2 1.366(3)
C12 H12A 0.9800
C12 H12B 0.9800
C12 H12C 0.9800
C13 C20 1.424(3)
C13 C14 1.436(3)
C14 C16 1.415(4)
C14 C15 1.512(4)
C15 H15A 0.9800
C15 H15B 0.9800
C15 H15C 0.9800
C16 C18 1.420(4)
C16 C17 1.504(4)
C17 H17A 0.9800
C17 H17B 0.9800
C17 H17C 0.9800
C18 C20 1.421(4)
C18 C19 1.507(4)
C19 H19A 0.9800
C19 H19B 0.9800
C19 H19C 0.9800
C20 C21 1.511(4)
C21 H21A 0.9800
C21 H21B 0.9800
C21 H21C 0.9800
C22 C23 1.471(4)
C22 H22A 0.9900
C22 H22B 0.9900
C23 C24 1.395(4)
C23 C28 1.409(4)
C24 C25 1.378(5)
C24 H24 0.9500
C25 C26 1.372(5)
C25 H25 0.9500
C26 C27 1.390(5)
C26 H26 0.9500
C27 C28 1.378(4)
C27 H27 0.9500
C28 H28 0.9500
C29 C30 1.480(4)
C29 H29A 0.9900
C29 H29B 0.9900
C30 C35 1.401(4)
C30 C31 1.404(5)
C31 C32 1.378(5)
C31 H31 0.9500
C32 C33 1.369(5)
C32 H32 0.9500
C33 C34 1.367(5)
C33 H33 0.9500
C34 C35 1.398(5)
C34 H34 0.9500
C35 H35 0.9500
